data_2217812
loop_
_publ_author_name
'Fischer, Andreas'
'Yathirajan, H. S.'
'Ashalatha, B. V.'
'Narayana, B.'
'Sarojini, B. K.'

_publ_section_title
;
 Ethyl 4-(3-bromo-2-thienyl)-2-oxo-6-phenylcyclohex-3-ene-1-carboxylate
;
_journal_coeditor_code PV2059
_journal_issue 3
_journal_name_full 'Acta Crystallographica Section E'
_journal_page_first o560
_journal_paper_doi 10.1107/S1600536808002717
_journal_volume 64
_journal_year 2008
_chemical_formula_iupac 'C19 H17 Br O3 S'
_chemical_formula_moiety 'C19 H17 Br O3 S'
_chemical_formula_sum 'C19 H17 Br O3 S'
_chemical_formula_weight 405.315
_chemical_name_systematic
;
Ethyl 4-(3-bromo-2-thienyl)-2-oxo-6-phenylcyclohex-3-ene-1-carboxylate
;
_space_group_IT_number 2
_symmetry_cell_setting triclinic
_symmetry_space_group_name_Hall '-P 1'
_symmetry_space_group_name_H-M 'P -1'
_atom_sites_solution_primary direct
_atom_sites_solution_secondary difmap
_cell_angle_alpha 94.317(11)
_cell_angle_beta 98.436(10)
_cell_angle_gamma 90.235(13)
_cell_formula_units_Z 4
_cell_length_a 8.8925(8)
_cell_length_b 11.713(2)
_cell_length_c 16.853(2)
_cell_measurement_reflns_used 44
_cell_measurement_temperature 130
_cell_measurement_theta_max 19.4
_cell_measurement_theta_min 6.3
_cell_volume 1731.2(4)
_computing_cell_refinement 'DIRAX (Duisenberg, 1992)'
_computing_data_collection 'COLLECT (Nonius, 1999)'
_computing_data_reduction 'EvalCCD (Duisenberg <i>et al.</i>,  2003)'
_computing_molecular_graphics 'DIAMOND (Brandenburg, 2007)'
_computing_publication_material 'publCIF (Westrip, 2008)'
_computing_structure_refinement 'SHELXL97 (Sheldrick, 2008)'
_computing_structure_solution 'SHELXS97 (Sheldrick, 2008)'
_diffrn_measured_fraction_theta_full 0.991
_diffrn_measured_fraction_theta_max 0.991
_diffrn_measurement_device 'Bruker Nonius KappaCCD'
_diffrn_measurement_method '\f and \w'
_diffrn_radiation_source 'fine-focus sealed tube'
_diffrn_radiation_type 'Mo K\a'
_diffrn_reflns_av_R_equivalents 0.073
_diffrn_reflns_av_sigmaI/netI 0.050
_diffrn_reflns_limit_h_max 11
_diffrn_reflns_limit_h_min -11
_diffrn_reflns_limit_k_max 15
_diffrn_reflns_limit_k_min -15
_diffrn_reflns_limit_l_max 21
_diffrn_reflns_limit_l_min -21
_diffrn_reflns_number 40436
_diffrn_reflns_theta_full 27.50
_diffrn_reflns_theta_max 27.50
_diffrn_reflns_theta_min 4.51
_exptl_absorpt_coefficient_mu 2.500
_exptl_absorpt_correction_T_max 0.843
_exptl_absorpt_correction_T_min 0.638
_exptl_absorpt_correction_type numerical
_exptl_absorpt_process_details
;
(HABITUS; Herrendorf & B\"arnighausen, 1997)
;
_exptl_crystal_colour Colourless
_exptl_crystal_density_diffrn 1.555
_exptl_crystal_density_method 'not measured'
_exptl_crystal_description plate
_exptl_crystal_F_000 824
_exptl_crystal_size_max 0.30
_exptl_crystal_size_mid 0.17
_exptl_crystal_size_min 0.05
_refine_diff_density_max 0.843
_refine_diff_density_min -0.540
_refine_ls_extinction_method none
_refine_ls_goodness_of_fit_ref 1.041
_refine_ls_hydrogen_treatment constr
_refine_ls_matrix_type full
_refine_ls_number_parameters 438
_refine_ls_number_reflns 7898
_refine_ls_number_restraints 0
_refine_ls_restrained_S_all 1.041
_refine_ls_R_factor_all 0.0662
_refine_ls_R_factor_gt 0.0420
_refine_ls_shift/su_max 0.001
_refine_ls_shift/su_mean 0.000
_refine_ls_structure_factor_coef Fsqd
_refine_ls_weighting_details 'calc w=1/[\s^2^(Fo^2^)+(0.0305P)^2^+2.19P] where P=(Fo^2^+2Fc^2^)/3'
_refine_ls_weighting_scheme calc
_refine_ls_wR_factor_gt 0.0811
_refine_ls_wR_factor_ref 0.0895
_reflns_number_gt 6074
_reflns_number_total 7898
_reflns_threshold_expression I>2\s(I)
_cod_data_source_file pv2059.cif
_cod_data_source_block I
_cod_original_cell_volume 1731.3(4)
_cod_database_code 2217812

loop_
_symmetry_equiv_pos_as_xyz
+X,+Y,+Z
-X,-Y,-Z

loop_
_atom_site_type_symbol
_atom_site_label
_atom_site_fract_x
_atom_site_fract_y
_atom_site_fract_z
_atom_site_U_iso_or_equiv
_atom_site_adp_type
_atom_site_calc_flag
_atom_site_refinement_flags
_atom_site_occupancy
_atom_site_disorder_assembly
_atom_site_disorder_group
Br Br1 0.99977(4) 0.72535(2) 0.421420(19) 0.03009(9) Uani d . 1 . .
S S1 0.66855(8) 0.46246(6) 0.45787(4) 0.02458(16) Uani d . 1 . .
O O1 1.1493(2) 0.73022(18) 0.71856(13) 0.0311(5) Uani d . 1 . .
O O2 1.1039(3) 0.52832(19) 0.83761(14) 0.0368(5) Uani d . 1 . .
O O3 1.0313(3) 0.69989(19) 0.88526(14) 0.0408(6) Uani d . 1 . .
C C1 0.6729(3) 0.4794(3) 0.35854(18) 0.0263(6) Uani d . 1 . .
C C2 0.7753(3) 0.5611(2) 0.34871(18) 0.0236(6) Uani d . 1 . .
C C3 0.8510(3) 0.6105(2) 0.42277(17) 0.0212(6) Uani d . 1 . .
C C4 0.8073(3) 0.5679(2) 0.49033(17) 0.0203(6) Uani d . 1 . .
C C5 0.8539(3) 0.5935(2) 0.57634(17) 0.0197(6) Uani d . 1 A .
C C6 0.9826(3) 0.6524(2) 0.60774(18) 0.0214(6) Uani d . 1 . .
C C7 1.0306(3) 0.6775(2) 0.69339(18) 0.0225(6) Uani d . 1 A .
C C8 0.9305(3) 0.6373(2) 0.75173(17) 0.0213(6) Uani d . 1 . .
C C9 0.8343(3) 0.5321(2) 0.71617(17) 0.0208(6) Uani d . 1 A .
C C10 0.7514(3) 0.5522(2) 0.63266(16) 0.0206(6) Uani d . 1 . .
C C11 0.7227(3) 0.4959(2) 0.76997(17) 0.0209(6) Uani d . 1 . .
C C12 0.7020(3) 0.3799(2) 0.77736(19) 0.0285(7) Uani d . 1 A .
C C13 0.5923(4) 0.3416(3) 0.8206(2) 0.0361(8) Uani d . 1 . .
C C14 0.5035(4) 0.4191(3) 0.8572(2) 0.0374(8) Uani d . 1 A .
C C15 0.5246(4) 0.5351(3) 0.8508(2) 0.0350(7) Uani d . 1 . .
C C16 0.6338(3) 0.5729(2) 0.80828(18) 0.0263(6) Uani d . 1 A .
C C17 1.0313(3) 0.6139(2) 0.82876(18) 0.0251(6) Uani d . 1 A .
C C18 1.1320(5) 0.6868(4) 0.9614(2) 0.0555(11) Uani d . 1 A 1
C C19 1.2037(10) 0.8086(8) 0.9813(5) 0.0623(17) Uani d P 0.513(6) A 1
C C19' 1.0611(10) 0.5946(9) 1.0106(5) 0.0623(17) Uani d P 0.487(6) A 2
Br Br2 0.50916(3) 0.75741(2) 0.418423(18) 0.02812(9) Uani d . 1 . .
S S2 0.16982(8) 1.01911(6) 0.45701(4) 0.02397(16) Uani d . 1 . .
O O4 0.6550(2) 0.81534(18) 0.71690(13) 0.0306(5) Uani d . 1 . .
O O5 0.6026(2) 1.03913(17) 0.84067(13) 0.0324(5) Uani d . 1 . .
O O6 0.5409(2) 0.86917(17) 0.88122(12) 0.0286(5) Uani d . 1 . .
C C20 0.1748(3) 0.9822(3) 0.35764(18) 0.0261(6) Uani d . 1 . .
C C21 0.2799(3) 0.9014(2) 0.34699(18) 0.0241(6) Uani d . 1 . .
C C22 0.3574(3) 0.8687(2) 0.42091(17) 0.0201(6) Uani d . 1 . .
C C23 0.3116(3) 0.9236(2) 0.48873(17) 0.0195(6) Uani d . 1 . .
C C24 0.3592(3) 0.9170(2) 0.57463(17) 0.0186(6) Uani d . 1 . .
C C25 0.4871(3) 0.8656(2) 0.60608(17) 0.0215(6) Uani d . 1 . .
C C26 0.5353(3) 0.8602(2) 0.69166(18) 0.0217(6) Uani d . 1 . .
C C27 0.4338(3) 0.9107(2) 0.75024(16) 0.0190(6) Uani d . 1 . .
C C28 0.3404(3) 1.0092(2) 0.71490(16) 0.0191(6) Uani d . 1 . .
C C29 0.2568(3) 0.9709(2) 0.63110(16) 0.0202(6) Uani d . 1 . .
C C30 0.2268(3) 1.0582(2) 0.76721(17) 0.0218(6) Uani d . 1 . .
C C31 0.1404(3) 0.9897(3) 0.80725(19) 0.0290(7) Uani d . 1 . .
C C32 0.0259(4) 1.0375(3) 0.8464(2) 0.0387(8) Uani d . 1 . .
C C33 -0.0024(4) 1.1527(3) 0.8463(2) 0.0412(9) Uani d . 1 . .
C C34 0.0858(4) 1.2217(3) 0.8088(2) 0.0396(8) Uani d . 1 . .
C C35 0.1999(4) 1.1751(3) 0.76958(18) 0.0293(7) Uani d . 1 . .
C C36 0.5346(3) 0.9491(2) 0.82818(18) 0.0225(6) Uani d . 1 . .
C C37 0.6474(4) 0.8921(3) 0.9551(2) 0.0422(9) Uani d . 1 . .
C C38 0.6280(6) 0.7991(4) 1.0081(3) 0.0655(13) Uani d . 1 . .
H H1 0.6111 0.4369 0.3155 0.032 Uiso calc R 1 . .
H H2 0.7940 0.5825 0.2977 0.028 Uiso calc R 1 . .
H H6 1.0451 0.6788 0.5716 0.026 Uiso calc R 1 . .
H H8 0.8608 0.7005 0.7640 0.026 Uiso calc R 1 A .
H H9 0.9050 0.4673 0.7097 0.025 Uiso calc R 1 . .
H H10A 0.7006 0.4800 0.6083 0.025 Uiso calc R 1 A .
H H10B 0.6718 0.6095 0.6383 0.025 Uiso calc R 1 . .
H H12 0.7632 0.3260 0.7526 0.034 Uiso calc R 1 . .
H H13 0.5787 0.2620 0.8250 0.043 Uiso calc R 1 A .
H H14 0.4284 0.3933 0.8865 0.045 Uiso calc R 1 . .
H H15 0.4635 0.5888 0.8758 0.042 Uiso calc R 1 A .
H H16 0.6484 0.6527 0.8052 0.032 Uiso calc R 1 . .
H H18A 1.2102 0.6289 0.9544 0.067 Uiso calc PR 0.513(6) B 1
H H18B 1.0740 0.6651 1.0040 0.067 Uiso calc PR 0.513(6) B 1
H H19A 1.2746 0.8103 1.0317 0.093 Uiso calc PR 0.513(6) B 1
H H19B 1.1235 0.8640 0.9872 0.093 Uiso calc PR 0.513(6) B 1
H H19C 1.2581 0.8283 0.9376 0.093 Uiso calc PR 0.513(6) B 1
H H18C 1.1448 0.7611 0.9939 0.067 Uiso calc PR 0.487(6) B 2
H H18D 1.2330 0.6618 0.9500 0.067 Uiso calc PR 0.487(6) B 2
H H19D 1.1287 0.5856 1.0610 0.093 Uiso calc PR 0.487(6) B 2
H H19E 1.0488 0.5211 0.9784 0.093 Uiso calc PR 0.487(6) B 2
H H19F 0.9619 0.6203 1.0226 0.093 Uiso calc PR 0.487(6) B 2
H H20 0.1117 1.0143 0.3149 0.031 Uiso calc R 1 . .
H H21 0.2992 0.8704 0.2958 0.029 Uiso calc R 1 . .
H H25 0.5490 0.8310 0.5700 0.026 Uiso calc R 1 . .
H H27 0.3627 0.8495 0.7611 0.023 Uiso calc R 1 . .
H H28 0.4128 1.0723 0.7087 0.023 Uiso calc R 1 . .
H H29A 0.1761 0.9149 0.6366 0.024 Uiso calc R 1 . .
H H29B 0.2074 1.0379 0.6068 0.024 Uiso calc R 1 . .
H H31 0.1593 0.9102 0.8080 0.035 Uiso calc R 1 . .
H H32 -0.0334 0.9900 0.8735 0.046 Uiso calc R 1 . .
H H33 -0.0823 1.1843 0.8720 0.049 Uiso calc R 1 . .
H H34 0.0684 1.3016 0.8097 0.048 Uiso calc R 1 . .
H H35 0.2606 1.2236 0.7440 0.035 Uiso calc R 1 . .
H H37A 0.6266 0.9671 0.9820 0.051 Uiso calc R 1 . .
H H37B 0.7527 0.8938 0.9429 0.051 Uiso calc R 1 . .
H H38A 0.5228 0.7968 1.0185 0.098 Uiso calc R 1 . .
H H38B 0.6961 0.8135 1.0592 0.098 Uiso calc R 1 . .
H H38C 0.6524 0.7257 0.9816 0.098 Uiso calc R 1 . .

loop_
_atom_site_aniso_label
_atom_site_aniso_U_11
_atom_site_aniso_U_22
_atom_site_aniso_U_33
_atom_site_aniso_U_12
_atom_site_aniso_U_13
_atom_site_aniso_U_23
Br1 0.03887(18) 0.02276(15) 0.02951(18) -0.00756(12) 0.00681(13) 0.00493(12)
S1 0.0186(3) 0.0318(4) 0.0222(4) -0.0066(3) 0.0026(3) -0.0035(3)
O1 0.0262(11) 0.0335(12) 0.0313(12) -0.0141(9) 0.0019(9) -0.0072(9)
O2 0.0390(13) 0.0326(12) 0.0364(14) 0.0065(10) -0.0033(10) 0.0034(10)
O3 0.0517(14) 0.0370(13) 0.0294(13) -0.0003(11) -0.0008(11) -0.0113(10)
C1 0.0234(15) 0.0328(16) 0.0213(15) 0.0020(12) 0.0015(12) -0.0043(12)
C2 0.0249(14) 0.0255(14) 0.0206(15) 0.0069(12) 0.0031(12) 0.0042(12)
C3 0.0198(13) 0.0177(13) 0.0267(16) 0.0039(11) 0.0057(11) 0.0007(11)
C4 0.0153(13) 0.0179(13) 0.0273(16) 0.0020(10) 0.0036(11) -0.0022(11)
C5 0.0190(13) 0.0163(13) 0.0241(15) 0.0027(10) 0.0046(11) 0.0010(11)
C6 0.0168(13) 0.0217(14) 0.0263(16) -0.0031(11) 0.0059(11) 0.0003(11)
C7 0.0200(14) 0.0172(13) 0.0297(16) -0.0018(11) 0.0040(12) -0.0026(11)
C8 0.0195(13) 0.0202(13) 0.0231(15) -0.0019(11) 0.0009(11) -0.0009(11)
C9 0.0229(14) 0.0175(13) 0.0214(15) -0.0033(11) 0.0027(11) -0.0020(11)
C10 0.0184(13) 0.0236(14) 0.0191(15) -0.0044(11) 0.0020(11) -0.0011(11)
C11 0.0217(14) 0.0219(14) 0.0180(14) -0.0040(11) -0.0007(11) 0.0012(11)
C12 0.0357(17) 0.0211(14) 0.0285(17) -0.0019(13) 0.0047(13) 0.0012(12)
C13 0.048(2) 0.0258(16) 0.0357(19) -0.0106(15) 0.0062(16) 0.0073(14)
C14 0.0434(19) 0.0421(19) 0.0288(18) -0.0178(16) 0.0123(15) 0.0051(15)
C15 0.0362(18) 0.0385(18) 0.0319(19) -0.0043(15) 0.0127(14) -0.0016(14)
C16 0.0298(16) 0.0204(14) 0.0287(17) -0.0031(12) 0.0044(13) 0.0023(12)
C17 0.0242(15) 0.0249(15) 0.0253(16) -0.0048(12) 0.0034(12) -0.0022(12)
C18 0.061(3) 0.070(3) 0.028(2) -0.002(2) -0.0077(18) -0.0136(19)
C19 0.061(4) 0.093(5) 0.031(3) -0.031(3) -0.003(3) 0.013(3)
C18' 0.061(3) 0.070(3) 0.028(2) -0.002(2) -0.0077(18) -0.0136(19)
C19' 0.061(4) 0.093(5) 0.031(3) -0.031(3) -0.003(3) 0.013(3)
Br2 0.03497(17) 0.02113(15) 0.02934(17) 0.00523(12) 0.00939(13) -0.00052(12)
S2 0.0190(3) 0.0310(4) 0.0221(4) 0.0037(3) 0.0031(3) 0.0031(3)
O4 0.0284(11) 0.0332(11) 0.0313(12) 0.0125(9) 0.0048(9) 0.0088(9)
O5 0.0354(12) 0.0249(11) 0.0342(13) -0.0089(9) -0.0044(10) 0.0040(9)
O6 0.0309(11) 0.0289(11) 0.0246(12) -0.0072(9) -0.0035(9) 0.0083(9)
C20 0.0233(15) 0.0327(16) 0.0220(16) -0.0025(12) 0.0013(12) 0.0041(12)
C21 0.0248(14) 0.0259(14) 0.0216(15) -0.0086(12) 0.0060(12) -0.0024(12)
C22 0.0169(13) 0.0174(13) 0.0259(16) -0.0049(10) 0.0043(11) -0.0005(11)
C23 0.0162(13) 0.0165(13) 0.0263(15) -0.0050(10) 0.0049(11) 0.0023(11)
C24 0.0186(13) 0.0147(12) 0.0232(15) -0.0047(10) 0.0063(11) 0.0004(11)
C25 0.0214(14) 0.0184(13) 0.0262(16) -0.0001(11) 0.0089(11) 0.0010(11)
C26 0.0199(14) 0.0160(13) 0.0301(16) -0.0012(11) 0.0049(12) 0.0050(11)
C27 0.0201(13) 0.0163(13) 0.0211(15) -0.0036(10) 0.0034(11) 0.0036(11)
C28 0.0183(13) 0.0182(13) 0.0204(15) -0.0007(10) 0.0022(11) 0.0007(11)
C29 0.0187(13) 0.0214(13) 0.0215(15) 0.0018(11) 0.0042(11) 0.0052(11)
C30 0.0195(13) 0.0277(14) 0.0161(14) 0.0044(11) -0.0021(11) -0.0022(11)
C31 0.0287(16) 0.0287(16) 0.0294(17) -0.0021(13) 0.0065(13) -0.0024(13)
C32 0.0329(18) 0.056(2) 0.0289(19) -0.0015(16) 0.0122(14) -0.0029(16)
C33 0.0376(19) 0.059(2) 0.0263(18) 0.0207(17) 0.0074(15) -0.0065(16)
C34 0.054(2) 0.0369(18) 0.0260(18) 0.0212(16) 0.0003(16) -0.0033(14)
C35 0.0348(17) 0.0294(16) 0.0230(16) 0.0075(13) 0.0020(13) 0.0019(13)
C36 0.0186(13) 0.0240(15) 0.0252(16) 0.0005(11) 0.0033(11) 0.0033(12)
C37 0.048(2) 0.044(2) 0.0289(19) -0.0130(16) -0.0134(15) 0.0074(15)
C38 0.095(3) 0.053(2) 0.040(2) -0.020(2) -0.027(2) 0.0200(19)

loop_
_atom_type_symbol
_atom_type_description
_atom_type_scat_dispersion_real
_atom_type_scat_dispersion_imag
_atom_type_scat_source
C C 0.0033 0.0016 'International Tables Vol C Tables 4.2.6.8 and 6.1.1.4'
H H 0.0000 0.0000 'International Tables Vol C Tables 4.2.6.8 and 6.1.1.4'
Br Br -0.2901 2.4595 'International Tables Vol C Tables 4.2.6.8 and 6.1.1.4'
O O 0.0106 0.0060 'International Tables Vol C Tables 4.2.6.8 and 6.1.1.4'
S S 0.1246 0.1234 'International Tables Vol C Tables 4.2.6.8 and 6.1.1.4'

loop_
_diffrn_radiation_wavelength
0.71073

loop_
_geom_angle_atom_site_label_1
_geom_angle_atom_site_label_2
_geom_angle_atom_site_label_3
_geom_angle
C1 S1 C4 93.37(14)
C17 O3 C18 115.6(3)
C2 C1 S1 111.6(2)
C1 C2 C3 112.3(3)
C4 C3 C2 115.1(2)
C4 C3 Br1 126.4(2)
C2 C3 Br1 118.5(2)
C3 C4 C5 133.4(2)
C3 C4 S1 107.7(2)
C5 C4 S1 118.9(2)
C6 C5 C4 123.3(3)
C6 C5 C10 119.0(3)
C4 C5 C10 117.7(2)
C5 C6 C7 123.8(3)
O1 C7 C6 121.0(3)
O1 C7 C8 120.3(3)
C6 C7 C8 118.6(2)
C17 C8 C7 108.0(2)
C17 C8 C9 111.7(2)
C7 C8 C9 111.9(2)
C11 C9 C10 110.4(2)
C11 C9 C8 113.2(2)
C10 C9 C8 110.5(2)
C5 C10 C9 113.8(2)
C12 C11 C16 118.4(3)
C12 C11 C9 118.4(3)
C16 C11 C9 123.0(2)
C11 C12 C13 120.7(3)
C14 C13 C12 120.0(3)
C13 C14 C15 119.6(3)
C16 C15 C14 120.4(3)
C15 C16 C11 120.8(3)
O2 C17 O3 124.2(3)
O2 C17 C8 123.9(3)
O3 C17 C8 111.8(3)
O3 C18 C19 102.0(4)
C20 S2 C23 93.22(14)
C36 O6 C37 116.0(2)
C21 C20 S2 111.8(2)
C20 C21 C22 112.2(3)
C23 C22 C21 114.8(3)
C23 C22 Br2 126.7(2)
C21 C22 Br2 118.4(2)
C22 C23 C24 133.3(3)
C22 C23 S2 107.9(2)
C24 C23 S2 118.8(2)
C25 C24 C23 123.8(2)
C25 C24 C29 119.0(3)
C23 C24 C29 117.1(2)
C24 C25 C26 123.8(3)
O4 C26 C25 120.9(3)
O4 C26 C27 120.3(3)
C25 C26 C27 118.8(2)
C36 C27 C26 107.7(2)
C36 C27 C28 112.0(2)
C26 C27 C28 111.1(2)
C30 C28 C29 109.2(2)
C30 C28 C27 114.3(2)
C29 C28 C27 110.2(2)
C24 C29 C28 113.6(2)
C31 C30 C35 118.6(3)
C31 C30 C28 122.5(3)
C35 C30 C28 118.7(3)
C30 C31 C32 120.0(3)
C33 C32 C31 120.7(3)
C34 C33 C32 119.6(3)
C33 C34 C35 120.2(3)
C34 C35 C30 120.8(3)
O5 C36 O6 124.0(3)
O5 C36 C27 124.5(3)
O6 C36 C27 111.4(2)
O6 C37 C38 107.5(3)
C2 C1 H1 124.2
S1 C1 H1 124.2
C1 C2 H2 123.9
C3 C2 H2 123.9
C5 C6 H6 118.1
C7 C6 H6 118.1
C17 C8 H8 108.4
C7 C8 H8 108.4
C9 C8 H8 108.4
C11 C9 H9 107.5
C10 C9 H9 107.5
C8 C9 H9 107.5
C5 C10 H10A 108.8
C9 C10 H10A 108.8
C5 C10 H10B 108.8
C9 C10 H10B 108.8
H10A C10 H10B 107.7
C11 C12 H12 119.6
C13 C12 H12 119.6
C14 C13 H13 120.0
C12 C13 H13 120.0
C13 C14 H14 120.2
C15 C14 H14 120.2
C16 C15 H15 119.8
C14 C15 H15 119.8
C15 C16 H16 119.6
C11 C16 H16 119.6
O3 C18 H18A 111.4
C19 C18 H18A 111.4
O3 C18 H18B 111.4
C19 C18 H18B 111.4
H18A C18 H18B 109.2
C18 C19 H19A 109.5
C18 C19 H19B 109.5
H19A C19 H19B 109.5
C18 C19 H19C 109.5
H19A C19 H19C 109.5
H19B C19 H19C 109.5
H19D C19' H19E 109.5
H19D C19' H19F 109.5
H19E C19' H19F 109.5
C21 C20 H20 124.1
S2 C20 H20 124.1
C20 C21 H21 123.9
C22 C21 H21 123.9
C24 C25 H25 118.1
C26 C25 H25 118.1
C36 C27 H27 108.7
C26 C27 H27 108.7
C28 C27 H27 108.7
C30 C28 H28 107.6
C29 C28 H28 107.6
C27 C28 H28 107.6
C24 C29 H29A 108.9
C28 C29 H29A 108.9
C24 C29 H29B 108.9
C28 C29 H29B 108.9
H29A C29 H29B 107.7
C30 C31 H31 120.0
C32 C31 H31 120.0
C33 C32 H32 119.6
C31 C32 H32 119.6
C34 C33 H33 120.2
C32 C33 H33 120.2
C33 C34 H34 119.9
C35 C34 H34 119.9
C34 C35 H35 119.6
C30 C35 H35 119.6
O6 C37 H37A 110.2
C38 C37 H37A 110.2
O6 C37 H37B 110.2
C38 C37 H37B 110.2
H37A C37 H37B 108.5
C37 C38 H38A 109.5
C37 C38 H38B 109.5
H38A C38 H38B 109.5
C37 C38 H38C 109.5
H38A C38 H38C 109.5
H38B C38 H38C 109.5

loop_
_geom_bond_atom_site_label_1
_geom_bond_atom_site_label_2
_geom_bond_distance
Br1 C3 1.888(3)
S1 C1 1.706(3)
S1 C4 1.743(3)
O1 C7 1.225(3)
O2 C17 1.201(3)
O3 C17 1.333(4)
O3 C18 1.474(4)
C1 C2 1.355(4)
C2 C3 1.410(4)
C3 C4 1.382(4)
C4 C5 1.455(4)
C5 C6 1.353(4)
C5 C10 1.512(4)
C6 C7 1.451(4)
C7 C8 1.519(4)
C8 C17 1.511(4)
C8 C9 1.530(4)
C9 C11 1.520(4)
C9 C10 1.526(4)
C11 C12 1.389(4)
C11 C16 1.390(4)
C12 C13 1.394(4)
C13 C14 1.378(5)
C14 C15 1.386(5)
C15 C16 1.380(4)
C18 C19 1.554(9)
Br2 C22 1.883(3)
S2 C20 1.704(3)
S2 C23 1.741(3)
O4 C26 1.223(3)
O5 C36 1.203(3)
O6 C36 1.339(3)
O6 C37 1.457(4)
C20 C21 1.358(4)
C21 C22 1.414(4)
C22 C23 1.384(4)
C23 C24 1.455(4)
C24 C25 1.351(4)
C24 C29 1.520(4)
C25 C26 1.449(4)
C26 C27 1.524(4)
C27 C36 1.515(4)
C27 C28 1.534(4)
C28 C30 1.525(4)
C28 C29 1.530(4)
C30 C31 1.385(4)
C30 C35 1.392(4)
C31 C32 1.393(4)
C32 C33 1.376(5)
C33 C34 1.374(5)
C34 C35 1.386(4)
C37 C38 1.486(5)
C1 H1 0.9500
C2 H2 0.9500
C6 H6 0.9500
C8 H8 1.0000
C9 H9 1.0000
C10 H10A 0.9900
C10 H10B 0.9900
C12 H12 0.9500
C13 H13 0.9500
C14 H14 0.9500
C15 H15 0.9500
C16 H16 0.9500
C18 H18A 0.9900
C18 H18B 0.9900
C19 H19A 0.9800
C19 H19B 0.9800
C19 H19C 0.9800
C19' H19D 0.9800
C19' H19E 0.9800
C19' H19F 0.9800
C20 H20 0.9500
C21 H21 0.9500
C25 H25 0.9500
C27 H27 1.0000
C28 H28 1.0000
C29 H29A 0.9900
C29 H29B 0.9900
C31 H31 0.9500
C32 H32 0.9500
C33 H33 0.9500
C34 H34 0.9500
C35 H35 0.9500
C37 H37A 0.9900
C37 H37B 0.9900
C38 H38A 0.9800
C38 H38B 0.9800
C38 H38C 0.9800
